data_4102477
loop_
_publ_author_name
'Scott R. Daly'
'Brian J. Bellott'
'Do Young Kim'
'Gregory S. Girolami'

_publ_contact_author_address
;Department of Chemistry, Box 4-6
University of Illinois at Urbana-Champaign
600 South Mathews
Urbana, IL 61801
;
_publ_contact_author_email girolami@scs.illinois.edu
_publ_contact_author_fax '(217) 333-2685'
_publ_contact_author_name 'Gregory S. Girolami'
_publ_contact_author_phone ' (217) 333-2729'
_publ_section_title
;
 Synthesis of the Long-Sought Unsubstituted Aminodiboranate
 Na(H3B-NH2-BH3) and Its N-Alkyl Analogs
;
_journal_name_full 'Journal of the American Chemical Society'
_journal_page_first 7254
_journal_page_last 7255
_journal_paper_doi 10.1021/ja1016427
_journal_volume 132
_journal_year 2010
_chemical_formula_sum 'C6 H20 B2 N Na O2'
_chemical_formula_weight 182.84
_chemical_name_systematic
; 
 ? 
;
_space_group_IT_number 2
_symmetry_cell_setting triclinic
_symmetry_space_group_name_Hall '-P 1'
_symmetry_space_group_name_H-M 'P -1'
_atom_sites_solution_hydrogens geom
_atom_sites_solution_primary direct
_atom_sites_solution_secondary difmap
_audit_creation_method SHELXL-97
_cell_angle_alpha 106.786(4)
_cell_angle_beta 98.357(2)
_cell_angle_gamma 110.880(2)
_cell_formula_units_Z 2
_cell_length_a 7.9953(12)
_cell_length_b 8.9580(13)
_cell_length_c 9.566(2)
_cell_measurement_reflns_used 1880
_cell_measurement_temperature 193(2)
_cell_measurement_theta_max 25.71
_cell_measurement_theta_min 2.31
_cell_volume 588.79(18)
_computing_cell_refinement 'Bruker SAINT'
_computing_data_collection 'Bruker APEX2'
_computing_data_reduction 'Bruker TWINABS'
_computing_molecular_graphics 'Bruker SHELXTL'
_computing_publication_material 'Bruker SHELXTL'
_computing_structure_refinement 'SHELXL-97 (Sheldrick, 1997)'
_computing_structure_solution 'SHELXS-97 (Sheldrick, 1990)'
_diffrn_ambient_temperature 193(2)
_diffrn_detector_area_resol_mean 8.33
_diffrn_measured_fraction_theta_full 1.000
_diffrn_measured_fraction_theta_max 1.000
_diffrn_measurement_device_type 'CCD area detector'
_diffrn_measurement_method 'phi and omega scans'
_diffrn_radiation_monochromator graphite
_diffrn_radiation_source 'fine-focus sealed tube'
_diffrn_radiation_type MoK\a
_diffrn_radiation_wavelength 0.71073
_diffrn_reflns_av_R_equivalents 0.0353
_diffrn_reflns_av_sigmaI/netI 0.0571
_diffrn_reflns_limit_h_max 9
_diffrn_reflns_limit_h_min -9
_diffrn_reflns_limit_k_max 10
_diffrn_reflns_limit_k_min -10
_diffrn_reflns_limit_l_max 11
_diffrn_reflns_limit_l_min -11
_diffrn_reflns_number 4486
_diffrn_reflns_theta_full 25.71
_diffrn_reflns_theta_max 25.71
_diffrn_reflns_theta_min 2.31
_exptl_absorpt_coefficient_mu 0.100
_exptl_absorpt_correction_T_max 0.745262
_exptl_absorpt_correction_T_min 0.659471
_exptl_absorpt_correction_type sphere
_exptl_absorpt_process_details TWINABS
_exptl_crystal_colour colorless
_exptl_crystal_density_diffrn 1.031
_exptl_crystal_density_method 'not measured'
_exptl_crystal_description prism
_exptl_crystal_F_000 200
_exptl_crystal_size_max 0.290
_exptl_crystal_size_mid 0.160
_exptl_crystal_size_min 0.140
_refine_diff_density_max 0.269
_refine_diff_density_min -0.242
_refine_diff_density_rms 0.038
_refine_ls_extinction_method none
_refine_ls_goodness_of_fit_ref 1.094
_refine_ls_hydrogen_treatment mixed
_refine_ls_matrix_type full
_refine_ls_number_parameters 168
_refine_ls_number_reflns 2245
_refine_ls_number_restraints 21
_refine_ls_restrained_S_all 1.163
_refine_ls_R_factor_all 0.0933
_refine_ls_R_factor_gt 0.0547
_refine_ls_shift/su_max 0.002
_refine_ls_shift/su_mean 0.000
_refine_ls_structure_factor_coef Fsqd
_refine_ls_weighting_details 'calc w=1/[\s^2^(Fo^2^)+(0.0994P)^2^+0.0000P] where P=(Fo^2^+2Fc^2^)/3'
_refine_ls_weighting_scheme calc
_refine_ls_wR_factor_gt 0.1555
_refine_ls_wR_factor_ref 0.1751
_reflns_number_gt 1357
_reflns_number_total 2245
_reflns_threshold_expression >2sigma(I)
_cod_data_source_file ja1016427_si_002_4.cif
_cod_data_source_block f94d_abs
_cod_original_cell_volume 588.78(18)
_cod_database_code 4102477

loop_
_symmetry_equiv_pos_as_xyz
'x, y, z'
'-x, -y, -z'

loop_
_atom_site_label
_atom_site_type_symbol
_atom_site_fract_x
_atom_site_fract_y
_atom_site_fract_z
_atom_site_U_iso_or_equiv
_atom_site_adp_type
_atom_site_occupancy
_atom_site_symmetry_multiplicity
_atom_site_calc_flag
_atom_site_refinement_flags
_atom_site_disorder_assembly
_atom_site_disorder_group
Na1 Na 0.07001(12) 0.65053(10) 0.20505(10) 0.0618(4) Uani 1 1 d . . .
B1 B -0.1629(4) 0.6084(3) -0.0684(3) 0.0632(8) Uani 1 1 d D . .
H11 H -0.009(2) 0.644(3) -0.053(2) 0.065(6) Uiso 1 1 d D . .
H12 H -0.218(3) 0.524(3) -0.003(2) 0.067(7) Uiso 1 1 d D . .
H13 H -0.239(3) 0.536(3) -0.193(2) 0.083(8) Uiso 1 1 d D . .
B2 B -0.0503(5) 0.8983(3) 0.1610(3) 0.0674(9) Uani 1 1 d D A .
H21 H 0.097(2) 0.922(3) 0.161(3) 0.068(7) Uiso 1 1 d D . .
H22 H -0.094(3) 0.831(3) 0.242(3) 0.096(9) Uiso 1 1 d D . .
H23 H -0.062(3) 1.025(3) 0.199(3) 0.077(7) Uiso 1 1 d D . .
N1 N -0.1836(3) 0.7818(2) -0.0050(2) 0.0576(6) Uani 1 1 d D . .
H1 H -0.146(3) 0.839(3) -0.059(3) 0.052(6) Uiso 1 1 d . . .
C1A C -0.3838(13) 0.7517(17) -0.0326(18) 0.062(4) Uani 0.494(7) 1 d PD A 1
H1A1 H -0.4362 0.6873 0.0308 0.074 Uiso 0.494(7) 1 calc PR A 1
H1A2 H -0.4467 0.6732 -0.1398 0.074 Uiso 0.494(7) 1 calc PR A 1
C2A C -0.4458(8) 0.8990(8) -0.0064(7) 0.078(2) Uani 0.494(7) 1 d PD A 1
H2AA H -0.3730 0.9885 0.0937 0.117 Uiso 0.494(7) 1 calc PR A 1
H2AB H -0.5784 0.8548 -0.0110 0.117 Uiso 0.494(7) 1 calc PR A 1
H2AC H -0.4255 0.9477 -0.0853 0.117 Uiso 0.494(7) 1 calc PR A 1
C1B C -0.3736(13) 0.755(2) 0.0016(16) 0.071(4) Uani 0.506(7) 1 d PD A 2
H1C H -0.3774 0.8652 0.0573 0.086 Uiso 0.506(7) 1 calc PR A 2
H1D H -0.4209 0.6738 0.0530 0.086 Uiso 0.506(7) 1 calc PR A 2
C2B C -0.4874(9) 0.6822(9) -0.1613(10) 0.088(2) Uani 0.506(7) 1 d PD A 2
H2BA H -0.4215 0.7495 -0.2166 0.132 Uiso 0.506(7) 1 calc PR A 2
H2BB H -0.6084 0.6872 -0.1654 0.132 Uiso 0.506(7) 1 calc PR A 2
H2BC H -0.5065 0.5625 -0.2079 0.132 Uiso 0.506(7) 1 calc PR A 2
O1 O 0.3356(3) 0.8613(2) 0.4036(2) 0.0852(6) Uani 1 1 d D . .
C11 C 0.3406(5) 1.0210(4) 0.4927(5) 0.1312(16) Uani 1 1 d . . .
H11A H 0.3451 1.0901 0.4279 0.157 Uiso 1 1 calc R . .
H11B H 0.2220 0.9977 0.5208 0.157 Uiso 1 1 calc R . .
C12A C 0.5182(7) 0.8825(8) 0.3792(7) 0.070(2) Uani 0.511(10) 1 d PD . 1
H12A H 0.5185 0.7678 0.3374 0.084 Uiso 0.511(10) 1 calc PR . 1
H12B H 0.5388 0.9370 0.3029 0.084 Uiso 0.511(10) 1 calc PR . 1
C12B C 0.4988(8) 0.8387(6) 0.4724(10) 0.078(3) Uani 0.489(10) 1 d PD . 2
H12C H 0.4826 0.8155 0.5658 0.093 Uiso 0.489(10) 1 calc PR . 2
H12D H 0.5059 0.7380 0.4004 0.093 Uiso 0.489(10) 1 calc PR . 2
O2 O -0.0633(3) 0.5272(2) 0.3685(2) 0.0770(6) Uani 1 1 d . . .
C21 C -0.0605(5) 0.6293(3) 0.5154(4) 0.0815(9) Uani 1 1 d . . .
H21A H -0.1825 0.5774 0.5347 0.098 Uiso 1 1 calc R . .
H21B H -0.0397 0.7461 0.5185 0.098 Uiso 1 1 calc R . .
C22 C -0.0886(5) 0.3592(3) 0.3652(3) 0.0802(9) Uani 1 1 d . . .
H22A H -0.0872 0.2896 0.2644 0.096 Uiso 1 1 calc R . .
H22B H -0.2112 0.3011 0.3811 0.096 Uiso 1 1 calc R . .

loop_
_atom_site_aniso_label
_atom_site_aniso_U_11
_atom_site_aniso_U_22
_atom_site_aniso_U_33
_atom_site_aniso_U_23
_atom_site_aniso_U_13
_atom_site_aniso_U_12
Na1 0.0807(7) 0.0362(5) 0.0635(6) 0.0110(4) 0.0328(5) 0.0202(4)
B1 0.076(2) 0.0376(14) 0.0691(19) 0.0077(13) 0.0327(16) 0.0207(13)
B2 0.113(3) 0.0351(13) 0.0559(17) 0.0128(12) 0.0298(17) 0.0340(15)
N1 0.0801(15) 0.0379(10) 0.0570(13) 0.0175(9) 0.0331(11) 0.0217(9)
C1A 0.084(8) 0.059(6) 0.065(7) 0.032(5) 0.037(5) 0.042(5)
C2A 0.085(4) 0.085(4) 0.081(4) 0.028(3) 0.023(3) 0.057(3)
C1B 0.099(8) 0.080(7) 0.077(8) 0.046(5) 0.053(5) 0.059(6)
C2B 0.072(4) 0.101(5) 0.105(6) 0.055(4) 0.013(4) 0.042(3)
O1 0.0739(13) 0.0472(10) 0.1007(14) -0.0092(9) 0.0200(11) 0.0188(9)
C11 0.090(2) 0.070(2) 0.166(4) -0.039(2) 0.005(3) 0.0372(19)
C12A 0.078(4) 0.053(3) 0.066(4) 0.004(3) 0.028(3) 0.024(3)
C12B 0.091(5) 0.040(3) 0.091(6) 0.015(3) 0.026(4) 0.022(3)
O2 0.1230(16) 0.0467(9) 0.0787(12) 0.0269(9) 0.0573(11) 0.0406(10)
C21 0.130(3) 0.0536(15) 0.090(2) 0.0307(14) 0.067(2) 0.0536(16)
C22 0.126(2) 0.0405(14) 0.084(2) 0.0248(13) 0.0572(19) 0.0344(15)

loop_
_atom_type_symbol
_atom_type_description
_atom_type_scat_dispersion_real
_atom_type_scat_dispersion_imag
_atom_type_scat_source
C C 0.0033 0.0016 'International Tables Vol C Tables 4.2.6.8 and 6.1.1.4'
H H 0.0000 0.0000 'International Tables Vol C Tables 4.2.6.8 and 6.1.1.4'
B B 0.0013 0.0007 'International Tables Vol C Tables 4.2.6.8 and 6.1.1.4'
N N 0.0061 0.0033 'International Tables Vol C Tables 4.2.6.8 and 6.1.1.4'
O O 0.0106 0.0060 'International Tables Vol C Tables 4.2.6.8 and 6.1.1.4'
Na Na 0.0362 0.0249 'International Tables Vol C Tables 4.2.6.8 and 6.1.1.4'

loop_
_geom_angle_atom_site_label_1
_geom_angle_atom_site_label_2
_geom_angle_atom_site_label_3
_geom_angle
_geom_angle_site_symmetry_1
_geom_angle_site_symmetry_3
O2 Na1 O1 92.71(8) . .
O2 Na1 B1 95.45(8) . 2_565
O1 Na1 B1 106.69(9) . 2_565
O2 Na1 B1 119.18(9) . .
O1 Na1 B1 140.48(8) . .
B1 Na1 B1 93.69(10) 2_565 .
O2 Na1 B2 113.28(8) . .
O1 Na1 B2 92.39(9) . .
B1 Na1 B2 144.79(9) 2_565 .
B1 Na1 B2 55.18(8) . .
O2 Na1 Na1 115.53(6) . 2_565
O1 Na1 Na1 141.27(6) . 2_565
B1 Na1 Na1 47.97(7) 2_565 2_565
B1 Na1 Na1 45.72(6) . 2_565
B2 Na1 Na1 99.28(7) . 2_565
O2 Na1 H11 140.6(4) . .
O1 Na1 H11 125.7(4) . .
B1 Na1 H11 82.5(5) 2_565 .
B1 Na1 H11 23.4(3) . .
B2 Na1 H11 62.4(5) . .
Na1 Na1 H11 39.1(5) 2_565 .
O2 Na1 H12 96.5(3) . .
O1 Na1 H12 159.6(5) . .
B1 Na1 H12 90.5(5) 2_565 .
B1 Na1 H12 23.4(3) . .
B2 Na1 H12 67.2(5) . .
Na1 Na1 H12 47.4(5) 2_565 .
H11 Na1 H12 44.4(6) . .
O2 Na1 H21 131.7(4) . .
O1 Na1 H21 78.1(5) . .
B1 Na1 H21 132.7(4) 2_565 .
B1 Na1 H21 63.5(5) . .
B2 Na1 H21 23.4(3) . .
Na1 Na1 H21 98.9(5) 2_565 .
H11 Na1 H21 59.9(8) . .
H12 Na1 H21 82.2(7) . .
O2 Na1 H22 90.1(3) . .
O1 Na1 H22 92.3(6) . .
B1 Na1 H22 159.9(6) 2_565 .
B1 Na1 H22 66.9(6) . .
B2 Na1 H22 23.3(3) . .
Na1 Na1 H22 112.4(6) 2_565 .
H11 Na1 H22 81.0(7) . .
H12 Na1 H22 69.6(9) . .
H21 Na1 H22 44.1(6) . .
N1 B1 Na1 166.99(18) . 2_565
N1 B1 Na1 96.27(15) . .
Na1 B1 Na1 86.31(10) 2_565 .
N1 B1 H11 106.7(11) . .
Na1 B1 H11 63.9(11) 2_565 .
Na1 B1 H11 58.8(10) . .
N1 B1 H12 110.4(12) . .
Na1 B1 H12 81.9(12) 2_565 .
Na1 B1 H12 59.8(10) . .
H11 B1 H12 109.9(13) . .
N1 B1 H13 111.7(13) . .
Na1 B1 H13 66.1(13) 2_565 .
Na1 B1 H13 152.0(13) . .
H11 B1 H13 109.0(10) . .
H12 B1 H13 109.2(10) . .
N1 B2 Na1 96.00(13) . .
N1 B2 H21 109.3(12) . .
Na1 B2 H21 63.3(10) . .
N1 B2 H22 109.3(14) . .
Na1 B2 H22 57.0(11) . .
H21 B2 H22 110.3(14) . .
N1 B2 H23 109.6(12) . .
Na1 B2 H23 154.1(12) . .
H21 B2 H23 109.7(10) . .
H22 B2 H23 108.6(11) . .
C1B N1 C1A 12.2(12) . .
C1B N1 B1 112.8(6) . .
C1A N1 B1 111.4(5) . .
C1B N1 B2 107.1(6) . .
C1A N1 B2 117.6(6) . .
B1 N1 B2 111.9(2) . .
C1B N1 H1 112.2(17) . .
C1A N1 H1 102.2(17) . .
B1 N1 H1 107.6(15) . .
B2 N1 H1 105.0(16) . .
N1 C1A C2A 122.6(9) . .
N1 C1A H1A1 106.7 . .
C2A C1A H1A1 106.7 . .
N1 C1A H1A2 106.7 . .
C2A C1A H1A2 106.7 . .
H1A1 C1A H1A2 106.6 . .
N1 C1B C2B 105.2(8) . .
N1 C1B H1C 110.7 . .
C2B C1B H1C 110.7 . .
N1 C1B H1D 110.7 . .
C2B C1B H1D 110.7 . .
H1C C1B H1D 108.8 . .
C1B C2B H2BA 109.5 . .
C1B C2B H2BB 109.5 . .
H2BA C2B H2BB 109.5 . .
C1B C2B H2BC 109.5 . .
H2BA C2B H2BC 109.5 . .
H2BB C2B H2BC 109.5 . .
C11 O1 C12A 111.0(3) . .
C11 O1 C12B 110.2(3) . .
C12A O1 C12B 43.1(3) . .
C11 O1 Na1 121.82(19) . .
C12A O1 Na1 117.2(2) . .
C12B O1 Na1 127.0(2) . .
C12A C11 C12B 47.3(3) 2_676 2_676
C12A C11 O1 117.1(4) 2_676 .
C12B C11 O1 116.4(4) 2_676 .
C12A C11 H11A 108.0 2_676 .
C12B C11 H11A 63.5 2_676 .
O1 C11 H11A 108.0 . .
C12A C11 H11B 108.0 2_676 .
C12B C11 H11B 135.4 2_676 .
O1 C11 H11B 108.0 . .
H11A C11 H11B 107.3 . .
C11 C12A O1 112.9(4) 2_676 .
C11 C12A H12A 109.0 2_676 .
O1 C12A H12A 109.0 . .
C11 C12A H12B 109.0 2_676 .
O1 C12A H12B 109.0 . .
H12A C12A H12B 107.8 . .
C11 C12B O1 111.9(5) 2_676 .
C11 C12B H12C 109.2 2_676 .
O1 C12B H12C 109.2 . .
C11 C12B H12D 109.2 2_676 .
O1 C12B H12D 109.2 . .
H12C C12B H12D 107.9 . .
C21 O2 C22 109.55(18) . .
C21 O2 Na1 121.97(14) . .
C22 O2 Na1 124.32(14) . .
O2 C21 C22 110.6(2) . 2_566
O2 C21 H21A 109.5 . .
C22 C21 H21A 109.5 2_566 .
O2 C21 H21B 109.5 . .
C22 C21 H21B 109.5 2_566 .
H21A C21 H21B 108.1 . .
O2 C22 C21 110.7(2) . 2_566
O2 C22 H22A 109.5 . .
C21 C22 H22A 109.5 2_566 .
O2 C22 H22B 109.5 . .
C21 C22 H22B 109.5 2_566 .
H22A C22 H22B 108.1 . .

loop_
_geom_bond_atom_site_label_1
_geom_bond_atom_site_label_2
_geom_bond_distance
_geom_bond_site_symmetry_2
Na1 O2 2.3333(18) .
Na1 O1 2.362(2) .
Na1 B1 2.720(3) 2_565
Na1 B1 2.822(4) .
Na1 B2 2.823(3) .
Na1 Na1 3.7916(18) 2_565
Na1 H11 2.436(19) .
Na1 H12 2.46(2) .
Na1 H21 2.53(2) .
Na1 H22 2.40(2) .
B1 N1 1.573(3) .
B1 Na1 2.720(3) 2_565
B1 H11 1.130(13) .
B1 H12 1.128(14) .
B1 H13 1.13(2) .
B2 N1 1.582(4) .
B2 H21 1.125(13) .
B2 H22 1.132(14) .
B2 H23 1.13(2) .
N1 C1B 1.465(9) .
N1 C1A 1.494(8) .
N1 H1 0.84(2) .
C1A C2A 1.537(10) .
C1A H1A1 0.9900 .
C1A H1A2 0.9900 .
C2A H2AA 0.9800 .
C2A H2AB 0.9800 .
C2A H2AC 0.9800 .
C1B C2B 1.503(10) .
C1B H1C 0.9900 .
C1B H1D 0.9900 .
C2B H2BA 0.9800 .
C2B H2BB 0.9800 .
C2B H2BC 0.9800 .
O1 C11 1.421(3) .
O1 C12A 1.466(5) .
O1 C12B 1.480(6) .
C11 C12A 1.347(6) 2_676
C11 C12B 1.350(6) 2_676
C11 H11A 0.9900 .
C11 H11B 0.9900 .
C12A C11 1.347(6) 2_676
C12A H12A 0.9900 .
C12A H12B 0.9900 .
C12B C11 1.350(6) 2_676
C12B H12C 0.9900 .
C12B H12D 0.9900 .
O2 C21 1.430(3) .
O2 C22 1.435(3) .
C21 C22 1.478(4) 2_566
C21 H21A 0.9900 .
C21 H21B 0.9900 .
C22 C21 1.478(4) 2_566
C22 H22A 0.9900 .
C22 H22B 0.9900 .
